data_1507755
loop_
_publ_author_name
'Schmachtel, J.'
'Mueller-Buschbaum, Hk.'

_publ_section_title
;
 Ueber ein Bariumoxotitanat(III,IV) : Ba2 Ti6 O13
;
_journal_name_full
;
Zeitschrift fuer Anorganische und Allgemeine Chemie
;
_journal_page_first 243
_journal_page_last 246
_journal_paper_doi 10.1002/zaac.19774350132
_journal_volume 435
_journal_year 1977
_chemical_formula_structural 'Ba2 (Ti6 O13)'
_chemical_formula_sum 'Ba2 O13 Ti6'
_chemical_name_systematic 'Dibarium tetratitanodititanate(III)'
_space_group_IT_number 12
_symmetry_cell_setting monoclinic
_symmetry_Int_Tables_number 12
_symmetry_space_group_name_Hall '-C 2y'
_symmetry_space_group_name_H-M 'C 1 2/m 1'
_cell_angle_alpha 90
_cell_angle_beta 98.01
_cell_angle_gamma 90
_cell_formula_units_Z 2
_cell_length_a 15.004
_cell_length_b 3.953
_cell_length_c 9.085
_cell_volume 533.582
_refine_ls_R_factor_all 0.048
_cod_data_source_file 2002189.cif
_cod_data_source_block 2002189
_cod_original_cell_volume 533.6
_cod_database_code 1507755

loop_
_symmetry_equiv_pos_as_xyz
x,y,z
x,-y,z
-x,-y,-z
-x,y,-z
1/2+x,1/2+y,z
1/2+x,1/2-y,z
1/2-x,1/2-y,-z
1/2-x,1/2+y,-z

loop_
_atom_site_label
_atom_site_type_symbol
_atom_site_symmetry_multiplicity
_atom_site_Wyckoff_symbol
_atom_site_fract_x
_atom_site_fract_y
_atom_site_fract_z
_atom_site_occupancy
_atom_site_attached_hydrogens
_atom_site_calc_flag
Ba1 Ba2+ 4 i 0.448 0. 0.222 1. 0 d
Ti1 Ti3+ 4 i 0.122 0. 0.1 0.333 0 d
Ti2 Ti4+ 4 i 0.122 0. 0.1 0.667 0 d
Ti3 Ti3+ 4 i 0.169 0. 0.444 0.333 0 d
Ti4 Ti4+ 4 i 0.169 0. 0.444 0.667 0 d
Ti5 Ti3+ 4 i 0.248 0. 0.777 0.333 0 d
Ti6 Ti4+ 4 i 0.248 0. 0.777 0.667 0 d
O1 O2- 2 a 0. 0. 0. 1. 0 d
O2 O2- 4 i 0.241 0. 0.247 1. 0 d
O3 O2- 4 i 0.072 0. 0.301 1. 0 d
O4 O2- 4 i 0.299 0. 0.571 1. 0 d
O5 O2- 4 i 0.129 0. 0.619 1. 0 d
O6 O2- 4 i 0.373 0. 0.888 1. 0 d
O7 O2- 4 i 0.171 0. 0.917 1. 0 d

loop_
_atom_type_symbol
_atom_type_oxidation_number
Ba2+ 2.000
Ti3+ 3.000
Ti4+ 4.000
O2- -2.000
